data_7241171
loop_
_publ_author_name
'Pierri, Giovanni'
'SCHETTINI, ROSARIA'
'Nuss, Juergen'
'Dinnebier, Robert E.'
'De Riccardis, Francesco'
'Izzo, Irene'
'Tedesco, Consiglia'

_publ_section_title
;
 Cyclic hexapeptoids with N-alkyl side chains: solid-state assembly and
 thermal behaviour
;
_journal_name_full CrystEngComm
_journal_paper_doi 10.1039/D0CE01136C
_journal_year 2020
_chemical_formula_moiety 'C42 H78 N6 O6'
_chemical_formula_sum 'C42 H78 N6 O6'
_chemical_formula_weight 763.10
_space_group_crystal_system monoclinic
_space_group_IT_number 14
_space_group_name_Hall '-P 2ybc'
_space_group_name_H-M_alt 'P 1 21/c 1'
_atom_sites_solution_hydrogens geom
_atom_sites_solution_primary direct
_audit_creation_date 2020-07-09
_audit_creation_method
;
Olex2 1.2
(compiled 2018.05.29 svn.r3508 for OlexSys, GUI svn.r5506)
;
_audit_update_record
;
2020-07-31 deposited with the CCDC.	2020-09-02 downloaded from the CCDC.
;
_cell_angle_alpha 90
_cell_angle_beta 97.4256(18)
_cell_angle_gamma 90
_cell_formula_units_Z 4
_cell_length_a 11.3089(17)
_cell_length_b 15.195(2)
_cell_length_c 26.307(4)
_cell_measurement_reflns_used 9957
_cell_measurement_temperature 100(2)
_cell_measurement_theta_max 26.45
_cell_measurement_theta_min 2.31
_cell_volume 4482.7(11)
_computing_cell_refinement 'SAINT v8.34A (Bruker, 2013)'
_computing_data_reduction 'SAINT v8.34A (Bruker, 2013)'
_computing_molecular_graphics 'Olex2 (Dolomanov et al., 2009)'
_computing_publication_material 'Olex2 (Dolomanov et al., 2009)'
_computing_structure_refinement 'ShelXL (Sheldrick, 2015)'
_diffrn_ambient_temperature 100.15
_diffrn_measured_fraction_theta_full 0.999
_diffrn_measured_fraction_theta_max 0.996
_diffrn_measurement_device_type 'Bruker APEX-I CCD'
_diffrn_measurement_method '\w scans'
_diffrn_radiation_type MoK\a
_diffrn_radiation_wavelength 0.71073
_diffrn_reflns_av_R_equivalents 0.0328
_diffrn_reflns_av_unetI/netI 0.0308
_diffrn_reflns_Laue_measured_fraction_full 0.999
_diffrn_reflns_Laue_measured_fraction_max 0.996
_diffrn_reflns_limit_h_max 14
_diffrn_reflns_limit_h_min -14
_diffrn_reflns_limit_k_max 19
_diffrn_reflns_limit_k_min -19
_diffrn_reflns_limit_l_max 32
_diffrn_reflns_limit_l_min -32
_diffrn_reflns_number 35067
_diffrn_reflns_point_group_measured_fraction_full 0.999
_diffrn_reflns_point_group_measured_fraction_max 0.996
_diffrn_reflns_theta_full 25.242
_diffrn_reflns_theta_max 26.475
_diffrn_reflns_theta_min 1.551
_diffrn_standards_number 0
_exptl_absorpt_coefficient_mu 0.075
_exptl_absorpt_correction_T_max 0.2602
_exptl_absorpt_correction_T_min 0.1988
_exptl_absorpt_correction_type multi-scan
_exptl_absorpt_process_details
;
SADABS-2014/3 (Bruker,2014/3) was used for absorption correction.
wR2(int) was 0.0642 before and 0.0495 after correction.
The Ratio of minimum to maximum transmission is 0.7640.
The \l/2 correction factor is 0.00150.
;
_exptl_crystal_colour colorless
_exptl_crystal_density_diffrn 1.131
_exptl_crystal_description plate
_exptl_crystal_F_000 1680
_exptl_crystal_size_max 0.42
_exptl_crystal_size_mid 0.31
_exptl_crystal_size_min 0.1
_refine_diff_density_max 0.486
_refine_diff_density_min -0.348
_refine_diff_density_rms 0.065
_refine_ls_extinction_method none
_refine_ls_goodness_of_fit_ref 1.054
_refine_ls_hydrogen_treatment constr
_refine_ls_matrix_type full
_refine_ls_number_parameters 551
_refine_ls_number_reflns 9226
_refine_ls_number_restraints 23
_refine_ls_restrained_S_all 1.053
_refine_ls_R_factor_all 0.0759
_refine_ls_R_factor_gt 0.0640
_refine_ls_shift/su_max 0.000
_refine_ls_shift/su_mean 0.000
_refine_ls_structure_factor_coef Fsqd
_refine_ls_weighting_details 'w=1/[\s^2^(Fo^2^)+(0.0835P)^2^+4.5582P] where P=(Fo^2^+2Fc^2^)/3'
_refine_ls_weighting_scheme calc
_refine_ls_wR_factor_gt 0.1736
_refine_ls_wR_factor_ref 0.1832
_reflns_Friedel_coverage 0.000
_reflns_number_gt 7534
_reflns_number_total 9226
_reflns_threshold_expression 'I > 2\s(I)'
_cod_data_source_file d0ce01136c2.cif
_cod_data_source_block form_1LT
_cod_original_cell_volume 4482.5(11)
_cod_database_code 7241171
_shelx_shelxl_version_number 2018/3
_shelx_space_group_comment
;
The symmetry employed for this shelxl refinement is uniquely defined
by the following loop, which should always be used as a source of
symmetry information in preference to the above space-group names.
They are only intended as comments.
;
_olex2_refinement_description
;
1. Fixed Uiso
 At 1.2 times of:
  All C(H,H) groups, All C(H,H,H,H) groups
 At 1.5 times of:
  All C(H,H,H) groups
2. Rigid bond restraints
 C25B, C26B, C27B, C28B
 with sigma for 1-2 distances of 0.01 and sigma for 1-3 distances of 0.01
3. Uiso/Uaniso restraints and constraints
C25B \\sim C26B \\sim C27B \\sim C28B: within 2A with sigma of 0.04 and sigma
for terminal atoms of 0.08
4. Others
 Sof(C6B)=Sof(H6BA)=Sof(H6BB)=Sof(C7B)=Sof(H7BA)=Sof(H7BB)=Sof(H7BC)=1-FVAR(1)
 Sof(C6A)=Sof(H6AA)=Sof(H6AB)=Sof(C7A)=Sof(H7AA)=Sof(H7AB)=Sof(H7AC)=FVAR(1)
 Sof(H24C)=Sof(H24D)=Sof(C25B)=Sof(H25C)=Sof(H25D)=Sof(C26B)=Sof(H26C)=
 Sof(H26D)=Sof(C27B)=Sof(H27C)=Sof(H27D)=Sof(C28B)=Sof(H28D)=Sof(H28E)=
 Sof(H28F)=1-FVAR(2)
 Sof(H24A)=Sof(H24B)=Sof(C25A)=Sof(H25A)=Sof(H25B)=Sof(C26A)=Sof(H26A)=
 Sof(H26B)=Sof(C27A)=Sof(H27A)=Sof(H27B)=Sof(C28A)=Sof(H28A)=Sof(H28B)=
 Sof(H28C)=FVAR(2)
5.a Secondary CH2 refined with riding coordinates:
 C1(H1A,H1B), C3(H3A,H3B), C4(H4A,H4B), C5(H5A,H5B), C6A(H6AA,H6AB), C6B(H6BA,
 H6BB), C8(H8A,H8B), C10(H10A,H10B), C11(H11A,H11B), C12(H12A,H12B), C13(H13A,
 H13B), C15(H15A,H15B), C17(H17A,H17B), C18(H18A,H18B), C19(H19A,H19B),
 C20(H20A,H20B), C22(H22A,H22B), C24(H24A,H24B), C24(H24C,H24D), C25A(H25A,
 H25B), C25B(H25C,H25D), C26A(H26A,H26B), C26B(H26C,H26D), C27A(H27A,H27B),
 C27B(H27C,H27D), C29(H29A,H29B), C31(H31A,H31B), C32(H32A,H32B), C33(H33A,
 H33B), C34(H34A,H34B), C36(H36A,H36B), C38(H38A,H38B), C39(H39A,H39B),
 C40(H40A,H40B), C41(H41A,H41B)
5.b Idealised Me refined as rotating group:
 C7A(H7AA,H7AB,H7AC), C7B(H7BA,H7BB,H7BC), C14(H14A,H14B,H14C), C21(H21A,H21B,
 H21C), C28A(H28A,H28B,H28C), C28B(H28D,H28E,H28F), C35(H35A,H35B,H35C),
 C42(H42A,H42B,H42C)
;
_olex2_submission_special_instructions 'No special instructions were received'

loop_
_space_group_symop_operation_xyz
'x, y, z'
'-x, y+1/2, -z+1/2'
'-x, -y, -z'
'x, -y-1/2, z-1/2'

loop_
_atom_site_label
_atom_site_type_symbol
_atom_site_fract_x
_atom_site_fract_y
_atom_site_fract_z
_atom_site_U_iso_or_equiv
_atom_site_adp_type
_atom_site_occupancy
_atom_site_site_symmetry_order
_atom_site_calc_flag
_atom_site_refinement_flags_posn
_atom_site_refinement_flags_adp
_atom_site_refinement_flags_occupancy
_atom_site_disorder_assembly
_atom_site_disorder_group
C1 C 0.22402(17) -0.16753(13) 0.79045(8) 0.0213(4) Uani 1 1 d . . . . .
H1A H 0.211238 -0.103342 0.786261 0.026 Uiso 1 1 calc R . . . .
H1B H 0.168383 -0.189519 0.813675 0.026 Uiso 1 1 calc R . . . .
C2 C 0.19523(17) -0.21233(13) 0.73810(8) 0.0203(4) Uani 1 1 d . . . . .
C3 C 0.3684(2) -0.24270(15) 0.85812(8) 0.0296(5) Uani 1 1 d . . . . .
H3A H 0.437469 -0.280731 0.853712 0.036 Uiso 1 1 calc R . . . .
H3B H 0.298150 -0.281280 0.858875 0.036 Uiso 1 1 calc R . . . .
C4 C 0.3934(2) -0.19490(18) 0.90917(9) 0.0372(6) Uani 1 1 d . . . . .
H4A H 0.418607 -0.238745 0.936248 0.045 Uiso 1 1 calc R . . . .
H4B H 0.461023 -0.154058 0.907535 0.045 Uiso 1 1 calc R . . . .
C5 C 0.2901(3) -0.1435(2) 0.92453(11) 0.0505(7) Uani 1 1 d . . . . .
H5A H 0.256635 -0.104821 0.895968 0.061 Uiso 1 1 calc R . . A 1
H5B H 0.317570 -0.106025 0.954526 0.061 Uiso 1 1 calc R . . A 1
C6A C 0.1916(3) -0.2090(3) 0.93835(15) 0.0354(10) Uani 0.744(9) 1 d . . P B 1
H6AA H 0.155921 -0.240130 0.907026 0.042 Uiso 0.744(9) 1 calc R . P B 1
H6AB H 0.228206 -0.253433 0.963048 0.042 Uiso 0.744(9) 1 calc R . P B 1
C6B C 0.1636(11) -0.1593(12) 0.9277(5) 0.049(4) Uani 0.256(9) 1 d . . P B 2
H6BA H 0.125606 -0.192823 0.897629 0.059 Uiso 0.256(9) 1 calc R . P B 2
H6BB H 0.119767 -0.103460 0.930438 0.059 Uiso 0.256(9) 1 calc R . P B 2
C7A C 0.0944(4) -0.1592(4) 0.96175(17) 0.0595(16) Uani 0.744(9) 1 d . . P B 1
H7AA H 0.058977 -0.114713 0.937426 0.089 Uiso 0.744(9) 1 calc GR . P B 1
H7AB H 0.129341 -0.130310 0.993488 0.089 Uiso 0.744(9) 1 calc GR . P B 1
H7AC H 0.032611 -0.200591 0.969337 0.089 Uiso 0.744(9) 1 calc GR . P B 1
C7B C 0.1691(12) -0.2120(8) 0.9756(5) 0.050(4) Uani 0.256(9) 1 d . . P B 2
H7BA H 0.208271 -0.268445 0.970869 0.075 Uiso 0.256(9) 1 calc GR . P B 2
H7BB H 0.088066 -0.222717 0.983620 0.075 Uiso 0.256(9) 1 calc GR . P B 2
H7BC H 0.214581 -0.179699 1.003869 0.075 Uiso 0.256(9) 1 calc GR . P B 2
C8 C 0.01587(17) -0.11925(13) 0.72599(8) 0.0216(4) Uani 1 1 d . . . . .
H8A H 0.002134 -0.131288 0.761747 0.026 Uiso 1 1 calc R . . . .
H8B H -0.062314 -0.121396 0.704213 0.026 Uiso 1 1 calc R . . . .
C9 C 0.06872(17) -0.02659(13) 0.72312(7) 0.0190(4) Uani 1 1 d . . . . .
C10 C 0.05605(19) -0.22681(14) 0.65899(8) 0.0250(4) Uani 1 1 d . . . . .
H10A H -0.030600 -0.239036 0.655548 0.030 Uiso 1 1 calc R . . . .
H10B H 0.097659 -0.283828 0.657170 0.030 Uiso 1 1 calc R . . . .
C11 C 0.08151(19) -0.17005(14) 0.61410(8) 0.0256(4) Uani 1 1 d . . . . .
H11A H 0.053441 -0.109445 0.619446 0.031 Uiso 1 1 calc R . . . .
H11B H 0.035078 -0.193048 0.582403 0.031 Uiso 1 1 calc R . . . .
C12 C 0.21288(19) -0.16648(15) 0.60647(8) 0.0270(5) Uani 1 1 d . . . . .
H12A H 0.259798 -0.142865 0.637886 0.032 Uiso 1 1 calc R . . . .
H12B H 0.241538 -0.226873 0.600981 0.032 Uiso 1 1 calc R . . . .
C13 C 0.2336(2) -0.10915(17) 0.56094(9) 0.0367(6) Uani 1 1 d . . . . .
H13A H 0.213857 -0.047405 0.568429 0.044 Uiso 1 1 calc R . . . .
H13B H 0.178714 -0.128221 0.530535 0.044 Uiso 1 1 calc R . . . .
C14 C 0.3613(2) -0.1130(2) 0.54823(10) 0.0421(6) Uani 1 1 d . . . . .
H14A H 0.369337 -0.073932 0.519242 0.063 Uiso 1 1 calc GR . . . .
H14B H 0.380310 -0.173468 0.539178 0.063 Uiso 1 1 calc GR . . . .
H14C H 0.416223 -0.094093 0.578112 0.063 Uiso 1 1 calc GR . . . .
C15 C 0.08047(17) 0.12161(13) 0.75324(8) 0.0206(4) Uani 1 1 d . . . . .
H15A H 0.166579 0.110292 0.763120 0.025 Uiso 1 1 calc R . . . .
H15B H 0.051492 0.155954 0.781128 0.025 Uiso 1 1 calc R . . . .
C16 C 0.06393(17) 0.17598(12) 0.70421(8) 0.0203(4) Uani 1 1 d . . . . .
C17 C -0.09433(16) 0.02967(13) 0.77024(8) 0.0196(4) Uani 1 1 d . . . . .
H17A H -0.138361 -0.022384 0.755148 0.024 Uiso 1 1 calc R . . . .
H17B H -0.144031 0.082236 0.760732 0.024 Uiso 1 1 calc R . . . .
C18 C -0.07717(17) 0.02052(13) 0.82833(8) 0.0212(4) Uani 1 1 d . . . . .
H18A H -0.023820 0.067845 0.843619 0.025 Uiso 1 1 calc R . . . .
H18B H -0.038884 -0.036708 0.838019 0.025 Uiso 1 1 calc R . . . .
C19 C -0.19720(18) 0.02615(14) 0.84945(8) 0.0229(4) Uani 1 1 d . . . . .
H19A H -0.233703 0.084141 0.840214 0.027 Uiso 1 1 calc R . . . .
H19B H -0.251032 -0.019628 0.832658 0.027 Uiso 1 1 calc R . . . .
C20 C -0.1884(2) 0.01445(16) 0.90714(8) 0.0292(5) Uani 1 1 d . . . . .
H20A H -0.137556 0.061617 0.924268 0.035 Uiso 1 1 calc R . . . .
H20B H -0.149843 -0.042699 0.916813 0.035 Uiso 1 1 calc R . . . .
C21 C -0.3105(2) 0.0173(2) 0.92584(10) 0.0418(6) Uani 1 1 d . . . . .
H21A H -0.360760 -0.029809 0.909332 0.063 Uiso 1 1 calc GR . . . .
H21B H -0.348155 0.074388 0.917086 0.063 Uiso 1 1 calc GR . . . .
H21C H -0.301148 0.009254 0.963101 0.063 Uiso 1 1 calc GR . . . .
C22 C 0.28131(17) 0.19819(13) 0.71552(8) 0.0215(4) Uani 1 1 d . . . . .
H22A H 0.339935 0.220301 0.693707 0.026 Uiso 1 1 calc R . . . .
H22B H 0.292466 0.133778 0.719213 0.026 Uiso 1 1 calc R . . . .
C23 C 0.30586(17) 0.24116(12) 0.76848(8) 0.0204(4) Uani 1 1 d . . . . .
C24 C 0.15005(19) 0.28127(13) 0.64897(8) 0.0252(4) Uani 1 1 d . . . . .
H24A H 0.187511 0.336951 0.662321 0.030 Uiso 0.863(7) 1 calc R . P C 1
H24B H 0.064307 0.293046 0.638388 0.030 Uiso 0.863(7) 1 calc R . P C 1
H24C H 0.219710 0.321290 0.653290 0.030 Uiso 0.137(7) 1 calc R . P C 2
H24D H 0.077340 0.316926 0.650527 0.030 Uiso 0.137(7) 1 calc R . P C 2
C25A C 0.2068(3) 0.25295(19) 0.60210(10) 0.0271(7) Uani 0.863(7) 1 d . . P C 1
H25A H 0.192377 0.299174 0.575498 0.033 Uiso 0.863(7) 1 calc R . P C 1
H25B H 0.294040 0.247860 0.611780 0.033 Uiso 0.863(7) 1 calc R . P C 1
C25B C 0.142(2) 0.2342(13) 0.5960(8) 0.035(5) Uani 0.137(7) 1 d . U P C 2
H25C H 0.084048 0.185343 0.595042 0.042 Uiso 0.137(7) 1 calc R . P C 2
H25D H 0.112679 0.276418 0.568626 0.042 Uiso 0.137(7) 1 calc R . P C 2
C26A C 0.1590(3) 0.16573(18) 0.57950(11) 0.0343(8) Uani 0.863(7) 1 d . . P C 1
H26A H 0.186752 0.117722 0.603567 0.041 Uiso 0.863(7) 1 calc R . P C 1
H26B H 0.070806 0.166819 0.575936 0.041 Uiso 0.863(7) 1 calc R . P C 1
C26B C 0.2606(16) 0.1982(11) 0.5855(7) 0.035(5) Uani 0.137(7) 1 d . U P C 2
H26C H 0.286324 0.152419 0.611375 0.042 Uiso 0.137(7) 1 calc R . P C 2
H26D H 0.320183 0.246216 0.589925 0.042 Uiso 0.137(7) 1 calc R . P C 2
C27A C 0.1981(5) 0.1459(3) 0.52751(16) 0.0492(11) Uani 0.863(7) 1 d . . P C 1
H27A H 0.168219 0.193080 0.503211 0.059 Uiso 0.863(7) 1 calc R . P C 1
H27B H 0.161039 0.089947 0.514449 0.059 Uiso 0.863(7) 1 calc R . P C 1
C27B C 0.260(3) 0.1572(19) 0.5304(9) 0.042(5) Uani 0.137(7) 1 d . U P C 2
H27C H 0.205390 0.106164 0.526429 0.050 Uiso 0.137(7) 1 calc R . P C 2
H27D H 0.230983 0.201461 0.504156 0.050 Uiso 0.137(7) 1 calc R . P C 2
C28A C 0.3333(6) 0.1387(3) 0.52875(19) 0.0681(15) Uani 0.863(7) 1 d . . P C 1
H28A H 0.351944 0.120208 0.494991 0.102 Uiso 0.863(7) 1 calc GR . P C 1
H28B H 0.364502 0.095165 0.554535 0.102 Uiso 0.863(7) 1 calc GR . P C 1
H28C H 0.370004 0.196038 0.537505 0.102 Uiso 0.863(7) 1 calc GR . P C 1
C28B C 0.388(4) 0.127(3) 0.5219(18) 0.110(15) Uani 0.137(7) 1 d . U P C 2
H28D H 0.384996 0.099740 0.488019 0.164 Uiso 0.137(7) 1 calc GR . P C 2
H28E H 0.417458 0.084040 0.548363 0.164 Uiso 0.137(7) 1 calc GR . P C 2
H28F H 0.441181 0.177968 0.524087 0.164 Uiso 0.137(7) 1 calc GR . P C 2
C29 C 0.48582(17) 0.14874(13) 0.78120(8) 0.0209(4) Uani 1 1 d . . . . .
H29A H 0.562310 0.149430 0.804238 0.025 Uiso 1 1 calc R . . . .
H29B H 0.502996 0.163178 0.746195 0.025 Uiso 1 1 calc R . . . .
C30 C 0.43180(16) 0.05591(12) 0.78106(8) 0.0187(4) Uani 1 1 d . . . . .
C31 C 0.44045(19) 0.25492(14) 0.84875(8) 0.0249(4) Uani 1 1 d . . . . .
H31A H 0.394820 0.310101 0.850896 0.030 Uiso 1 1 calc R . . . .
H31B H 0.526156 0.270458 0.852548 0.030 Uiso 1 1 calc R . . . .
C32 C 0.41817(19) 0.19524(14) 0.89313(8) 0.0272(5) Uani 1 1 d . . . . .
H32A H 0.454376 0.137036 0.888223 0.033 Uiso 1 1 calc R . . . .
H32B H 0.459228 0.220512 0.925357 0.033 Uiso 1 1 calc R . . . .
C33 C 0.2873(2) 0.18201(15) 0.89898(8) 0.0279(5) Uani 1 1 d . . . . .
H33A H 0.246661 0.152942 0.867837 0.033 Uiso 1 1 calc R . . . .
H33B H 0.249323 0.240127 0.902128 0.033 Uiso 1 1 calc R . . . .
C34 C 0.2710(2) 0.12627(17) 0.94579(9) 0.0334(5) Uani 1 1 d . . . . .
H34A H 0.312897 0.069506 0.943402 0.040 Uiso 1 1 calc R . . . .
H34B H 0.308625 0.156917 0.976965 0.040 Uiso 1 1 calc R . . . .
C35 C 0.1412(2) 0.1081(2) 0.95130(10) 0.0437(6) Uani 1 1 d . . . . .
H35A H 0.104481 0.074473 0.921572 0.066 Uiso 1 1 calc GR . . . .
H35B H 0.098703 0.163951 0.953245 0.066 Uiso 1 1 calc GR . . . .
H35C H 0.136546 0.074055 0.982631 0.066 Uiso 1 1 calc GR . . . .
C36 C 0.41974(17) -0.09046(13) 0.74784(8) 0.0203(4) Uani 1 1 d . . . . .
H36A H 0.448479 -0.123771 0.719507 0.024 Uiso 1 1 calc R . . . .
H36B H 0.333108 -0.080352 0.738736 0.024 Uiso 1 1 calc R . . . .
C37 C 0.44079(17) -0.14479(13) 0.79692(8) 0.0211(4) Uani 1 1 d . . . . .
C38 C 0.59305(17) 0.00367(13) 0.73175(8) 0.0205(4) Uani 1 1 d . . . . .
H38A H 0.643152 -0.048793 0.741011 0.025 Uiso 1 1 calc R . . . .
H38B H 0.636283 0.055591 0.747471 0.025 Uiso 1 1 calc R . . . .
C39 C 0.57741(18) 0.01433(14) 0.67375(8) 0.0229(4) Uani 1 1 d . . . . .
H39A H 0.534817 0.070021 0.664172 0.027 Uiso 1 1 calc R . . . .
H39B H 0.528870 -0.034855 0.657606 0.027 Uiso 1 1 calc R . . . .
C40 C 0.69883(18) 0.01525(14) 0.65430(8) 0.0240(4) Uani 1 1 d . . . . .
H40A H 0.747329 0.063153 0.671942 0.029 Uiso 1 1 calc R . . . .
H40B H 0.739851 -0.040990 0.664012 0.029 Uiso 1 1 calc R . . . .
C41 C 0.6949(2) 0.02780(15) 0.59675(8) 0.0278(5) Uani 1 1 d . . . . .
H41A H 0.655638 0.084491 0.586587 0.033 Uiso 1 1 calc R . . . .
H41B H 0.647134 -0.019948 0.578591 0.033 Uiso 1 1 calc R . . . .
C42 C 0.8201(2) 0.02715(18) 0.58104(9) 0.0370(6) Uani 1 1 d . . . . .
H42A H 0.815369 0.038305 0.544136 0.055 Uiso 1 1 calc GR . . . .
H42B H 0.857108 -0.030385 0.589000 0.055 Uiso 1 1 calc GR . . . .
H42C H 0.868321 0.073101 0.599873 0.055 Uiso 1 1 calc GR . . . .
N1 N 0.34609(15) -0.18336(11) 0.81386(7) 0.0217(4) Uani 1 1 d . . . . .
N2 N 0.09266(14) -0.18753(11) 0.70941(7) 0.0204(4) Uani 1 1 d . . . . .
N3 N 0.01739(14) 0.03777(10) 0.74801(6) 0.0190(3) Uani 1 1 d . . . . .
N4 N 0.16184(15) 0.21579(11) 0.69032(6) 0.0210(4) Uani 1 1 d . . . . .
N5 N 0.40718(14) 0.21577(11) 0.79793(7) 0.0210(4) Uani 1 1 d . . . . .
N6 N 0.48100(14) -0.00585(11) 0.75353(7) 0.0198(4) Uani 1 1 d . . . . .
O1 O 0.26213(12) -0.26875(9) 0.72417(6) 0.0247(3) Uani 1 1 d . . . . .
O2 O 0.15653(12) -0.01267(9) 0.70105(6) 0.0224(3) Uani 1 1 d . . . . .
O3 O -0.03685(12) 0.18597(10) 0.68081(6) 0.0255(3) Uani 1 1 d . . . . .
O4 O 0.23804(13) 0.29707(10) 0.78207(6) 0.0270(3) Uani 1 1 d . . . . .
O5 O 0.34497(12) 0.03976(9) 0.80327(5) 0.0223(3) Uani 1 1 d . . . . .
O6 O 0.54336(12) -0.15493(10) 0.81827(6) 0.0271(3) Uani 1 1 d . . . . .

loop_
_atom_site_aniso_label
_atom_site_aniso_U_11
_atom_site_aniso_U_22
_atom_site_aniso_U_33
_atom_site_aniso_U_23
_atom_site_aniso_U_13
_atom_site_aniso_U_12
C1 0.0168(9) 0.0171(9) 0.0308(11) -0.0001(8) 0.0055(8) -0.0011(7)
C2 0.0170(9) 0.0150(9) 0.0294(10) 0.0019(8) 0.0053(7) -0.0026(7)
C3 0.0334(12) 0.0228(11) 0.0321(12) 0.0068(9) 0.0027(9) -0.0015(9)
C4 0.0353(13) 0.0447(15) 0.0305(12) 0.0042(10) 0.0001(10) -0.0104(11)
C5 0.0448(16) 0.071(2) 0.0365(14) -0.0218(14) 0.0069(11) -0.0126(14)
C6A 0.0297(19) 0.042(2) 0.034(2) -0.0011(17) 0.0052(14) -0.0018(17)
C6B 0.050(7) 0.065(10) 0.032(6) -0.009(6) 0.005(5) 0.016(7)
C7A 0.036(2) 0.087(4) 0.057(3) -0.038(2) 0.0131(18) -0.009(2)
C7B 0.057(8) 0.052(7) 0.043(7) -0.007(5) 0.013(5) -0.006(6)
C8 0.0167(9) 0.0154(9) 0.0332(11) -0.0013(8) 0.0054(8) 0.0000(7)
C9 0.0135(9) 0.0173(9) 0.0259(10) 0.0007(7) 0.0012(7) 0.0019(7)
C10 0.0232(10) 0.0200(10) 0.0313(11) -0.0024(8) 0.0020(8) -0.0012(8)
C11 0.0238(10) 0.0226(10) 0.0298(11) 0.0008(8) 0.0013(8) 0.0027(8)
C12 0.0256(11) 0.0258(11) 0.0294(11) 0.0030(9) 0.0032(8) 0.0016(9)
C13 0.0353(13) 0.0395(14) 0.0356(13) 0.0105(10) 0.0063(10) 0.0037(11)
C14 0.0336(13) 0.0583(17) 0.0346(13) 0.0128(12) 0.0055(10) -0.0014(12)
C15 0.0182(9) 0.0154(9) 0.0284(10) -0.0019(8) 0.0033(7) -0.0014(7)
C16 0.0182(9) 0.0139(9) 0.0286(10) -0.0027(7) 0.0027(8) 0.0016(7)
C17 0.0133(9) 0.0154(9) 0.0305(11) -0.0002(8) 0.0043(7) 0.0012(7)
C18 0.0180(10) 0.0153(9) 0.0300(11) 0.0003(8) 0.0024(8) 0.0009(7)
C19 0.0203(10) 0.0195(10) 0.0290(11) 0.0019(8) 0.0038(8) 0.0001(8)
C20 0.0251(11) 0.0333(12) 0.0294(11) 0.0008(9) 0.0050(8) 0.0015(9)
C21 0.0297(13) 0.0640(18) 0.0335(13) 0.0039(12) 0.0110(10) 0.0019(12)
C22 0.0164(9) 0.0176(9) 0.0308(11) 0.0007(8) 0.0040(8) -0.0004(7)
C23 0.0153(9) 0.0133(9) 0.0331(11) 0.0012(8) 0.0044(8) -0.0026(7)
C24 0.0257(11) 0.0166(10) 0.0334(11) 0.0037(8) 0.0039(8) 0.0014(8)
C25A 0.0292(17) 0.0216(14) 0.0303(14) 0.0029(10) 0.0027(12) -0.0023(12)
C25B 0.034(11) 0.030(10) 0.042(10) 0.016(8) 0.005(8) -0.006(8)
C26A 0.0438(18) 0.0224(15) 0.0358(15) -0.0005(11) 0.0016(12) -0.0035(12)
C26B 0.036(10) 0.024(9) 0.046(9) -0.006(7) 0.006(7) 0.001(7)
C27A 0.074(3) 0.0345(19) 0.0390(19) -0.0079(14) 0.009(2) -0.008(2)
C27B 0.053(15) 0.038(12) 0.033(9) 0.005(8) 0.002(11) -0.017(12)
C28A 0.077(4) 0.062(3) 0.071(3) -0.024(2) 0.034(3) 0.005(3)
C28B 0.09(2) 0.11(3) 0.15(3) -0.07(2) 0.07(2) -0.01(2)
C29 0.0148(9) 0.0163(9) 0.0317(11) -0.0002(8) 0.0029(7) 0.0007(7)
C30 0.0132(9) 0.0151(9) 0.0272(10) 0.0015(7) 0.0004(7) 0.0018(7)
C31 0.0211(10) 0.0194(10) 0.0338(11) -0.0041(8) 0.0020(8) -0.0028(8)
C32 0.0253(11) 0.0246(11) 0.0307(11) -0.0013(9) -0.0005(8) 0.0004(9)
C33 0.0274(11) 0.0254(11) 0.0304(11) -0.0015(9) 0.0020(8) 0.0009(9)
C34 0.0314(12) 0.0359(13) 0.0328(12) 0.0022(10) 0.0030(9) -0.0030(10)
C35 0.0362(14) 0.0587(18) 0.0363(14) 0.0070(12) 0.0044(10) -0.0082(12)
C36 0.0161(9) 0.0164(9) 0.0286(10) -0.0016(8) 0.0036(7) -0.0017(7)
C37 0.0190(10) 0.0143(9) 0.0304(11) -0.0028(8) 0.0043(8) 0.0025(7)
C38 0.0124(9) 0.0195(9) 0.0303(11) -0.0003(8) 0.0051(7) -0.0001(7)
C39 0.0178(10) 0.0215(10) 0.0290(11) -0.0001(8) 0.0016(8) -0.0009(8)
C40 0.0211(10) 0.0233(10) 0.0275(11) 0.0008(8) 0.0038(8) 0.0001(8)
C41 0.0283(11) 0.0271(11) 0.0279(11) -0.0022(9) 0.0038(8) 0.0001(9)
C42 0.0369(13) 0.0455(14) 0.0304(12) 0.0029(10) 0.0116(10) 0.0035(11)
N1 0.0201(8) 0.0168(8) 0.0280(9) 0.0017(7) 0.0023(7) -0.0003(7)
N2 0.0173(8) 0.0136(8) 0.0306(9) -0.0011(6) 0.0040(6) 0.0006(6)
N3 0.0145(8) 0.0142(8) 0.0288(9) -0.0006(6) 0.0047(6) -0.0004(6)
N4 0.0179(8) 0.0153(8) 0.0293(9) 0.0019(7) 0.0014(7) -0.0003(6)
N5 0.0168(8) 0.0154(8) 0.0306(9) -0.0025(7) 0.0027(7) 0.0003(6)
N6 0.0139(8) 0.0154(8) 0.0307(9) -0.0011(7) 0.0049(6) -0.0002(6)
O1 0.0201(7) 0.0185(7) 0.0357(8) -0.0033(6) 0.0046(6) 0.0026(6)
O2 0.0180(7) 0.0168(7) 0.0333(8) 0.0004(6) 0.0070(6) -0.0001(5)
O3 0.0171(7) 0.0230(7) 0.0358(8) 0.0008(6) 0.0007(6) 0.0022(6)
O4 0.0211(7) 0.0204(7) 0.0390(9) -0.0052(6) 0.0024(6) 0.0033(6)
O5 0.0161(7) 0.0185(7) 0.0331(8) 0.0000(6) 0.0067(6) -0.0007(5)
O6 0.0183(7) 0.0248(8) 0.0375(8) 0.0012(6) 0.0007(6) 0.0049(6)

loop_
_atom_type_symbol
_atom_type_description
_atom_type_scat_dispersion_real
_atom_type_scat_dispersion_imag
_atom_type_scat_source
C C 0.0033 0.0016 'International Tables Vol C Tables 4.2.6.8 and 6.1.1.4'
H H 0.0000 0.0000 'International Tables Vol C Tables 4.2.6.8 and 6.1.1.4'
N N 0.0061 0.0033 'International Tables Vol C Tables 4.2.6.8 and 6.1.1.4'
O O 0.0106 0.0060 'International Tables Vol C Tables 4.2.6.8 and 6.1.1.4'

loop_
_geom_angle_atom_site_label_1
_geom_angle_atom_site_label_2
_geom_angle_atom_site_label_3
_geom_angle
_geom_angle_site_symmetry_1
_geom_angle_site_symmetry_3
_geom_angle_publ_flag
N1 C1 C2 112.70(16) . . ?
N2 C2 C1 116.40(17) . . ?
O1 C2 C1 120.64(18) . . ?
O1 C2 N2 122.95(19) . . ?
N1 C3 C4 113.59(19) . . ?
C5 C4 C3 115.1(2) . . ?
C4 C5 C6A 109.4(3) . . ?
C6B C5 C4 136.8(7) . . ?
C7A C6A C5 110.4(4) . . ?
C5 C6B C7B 101.6(11) . . ?
N2 C8 C9 112.82(16) . . ?
N3 C9 C8 116.51(16) . . ?
O2 C9 C8 121.56(17) . . ?
O2 C9 N3 121.87(18) . . ?
N2 C10 C11 114.38(17) . . ?
C10 C11 C12 114.08(17) . . ?
C13 C12 C11 112.02(18) . . ?
C12 C13 C14 113.4(2) . . ?
N3 C15 C16 112.90(16) . . ?
N4 C16 C15 117.14(17) . . ?
O3 C16 C15 119.61(18) . . ?
O3 C16 N4 123.11(19) . . ?
N3 C17 C18 113.84(16) . . ?
C17 C18 C19 110.77(16) . . ?
C20 C19 C18 114.12(17) . . ?
C19 C20 C21 111.94(18) . . ?
N4 C22 C23 112.70(16) . . ?
N5 C23 C22 116.09(17) . . ?
O4 C23 C22 120.88(18) . . ?
O4 C23 N5 123.00(19) . . ?
N4 C24 C25A 113.64(18) . . ?
N4 C24 C25B 109.9(7) . . ?
C26A C25A C24 113.4(3) . . ?
C26B C25B C24 112.5(17) . . ?
C27A C26A C25A 113.2(3) . . ?
C25B C26B C27B 114.6(19) . . ?
C26A C27A C28A 113.6(4) . . ?
C28B C27B C26B 111(2) . . ?
N5 C29 C30 112.60(16) . . ?
N6 C30 C29 116.64(16) . . ?
O5 C30 C29 121.55(17) . . ?
O5 C30 N6 121.75(18) . . ?
N5 C31 C32 114.10(17) . . ?
C33 C32 C31 114.54(18) . . ?
C32 C33 C34 112.06(18) . . ?
C35 C34 C33 113.4(2) . . ?
N6 C36 C37 111.72(16) . . ?
N1 C37 C36 118.17(17) . . ?
O6 C37 C36 119.25(18) . . ?
O6 C37 N1 122.50(19) . . ?
N6 C38 C39 114.11(16) . . ?
C38 C39 C40 110.13(16) . . ?
C41 C40 C39 115.04(17) . . ?
C40 C41 C42 111.13(18) . . ?
C1 N1 C3 119.54(17) . . ?
C37 N1 C1 122.62(17) . . ?
C37 N1 C3 117.83(17) . . ?
C2 N2 C8 122.21(17) . . ?
C2 N2 C10 120.88(17) . . ?
C8 N2 C10 116.87(16) . . ?
C9 N3 C15 116.31(16) . . ?
C9 N3 C17 125.48(16) . . ?
C15 N3 C17 118.21(15) . . ?
C16 N4 C22 122.72(17) . . ?
C16 N4 C24 120.29(17) . . ?
C22 N4 C24 116.98(16) . . ?
C23 N5 C29 122.06(17) . . ?
C23 N5 C31 120.29(17) . . ?
C29 N5 C31 117.64(16) . . ?
C30 N6 C36 116.42(16) . . ?
C30 N6 C38 125.42(16) . . ?
C36 N6 C38 118.07(15) . . ?

loop_
_geom_bond_atom_site_label_1
_geom_bond_atom_site_label_2
_geom_bond_distance
_geom_bond_site_symmetry_2
_geom_bond_publ_flag
C1 C2 1.533(3) . ?
C1 N1 1.457(3) . ?
C2 N2 1.353(3) . ?
C2 O1 1.230(2) . ?
C3 C4 1.521(3) . ?
C3 N1 1.468(3) . ?
C4 C5 1.503(4) . ?
C5 C6A 1.571(5) . ?
C5 C6B 1.464(13) . ?
C6A C7A 1.528(6) . ?
C6B C7B 1.49(2) . ?
C8 C9 1.535(3) . ?
C8 N2 1.456(2) . ?
C9 N3 1.349(2) . ?
C9 O2 1.232(2) . ?
C10 C11 1.520(3) . ?
C10 N2 1.464(3) . ?
C11 C12 1.526(3) . ?
C12 C13 1.523(3) . ?
C13 C14 1.525(3) . ?
C15 C16 1.523(3) . ?
C15 N3 1.458(2) . ?
C16 N4 1.353(3) . ?
C16 O3 1.233(2) . ?
C17 C18 1.522(3) . ?
C17 N3 1.464(2) . ?
C18 C19 1.534(3) . ?
C19 C20 1.518(3) . ?
C20 C21 1.526(3) . ?
C22 C23 1.531(3) . ?
C22 N4 1.451(2) . ?
C23 N5 1.354(3) . ?
C23 O4 1.228(2) . ?
C24 C25A 1.524(3) . ?
C24 C25B 1.56(2) . ?
C24 N4 1.467(3) . ?
C25A C26A 1.523(4) . ?
C25B C26B 1.50(3) . ?
C26A C27A 1.521(5) . ?
C26B C27B 1.58(3) . ?
C27A C28A 1.529(7) . ?
C27B C28B 1.56(4) . ?
C29 C30 1.537(3) . ?
C29 N5 1.457(2) . ?
C30 N6 1.349(3) . ?
C30 O5 1.230(2) . ?
C31 C32 1.525(3) . ?
C31 N5 1.467(3) . ?
C32 C33 1.521(3) . ?
C33 C34 1.525(3) . ?
C34 C35 1.519(3) . ?
C36 C37 1.525(3) . ?
C36 N6 1.459(2) . ?
C37 N1 1.346(3) . ?
C37 O6 1.231(2) . ?
C38 C39 1.522(3) . ?
C38 N6 1.464(2) . ?
C39 C40 1.526(3) . ?
C40 C41 1.521(3) . ?
C41 C42 1.525(3) . ?
